data_4338907
loop_
_publ_author_name
'Montney, Matthew R.'
'Krishnan, Subhashree Mallika'
'Supkowski, Ronald M.'
'LaDuca, Robert L.'

_publ_section_title
;
 Diverse entangled metal-organic framework materials incorporating kinked
 organodiimine and flexible aliphatic dicarboxylate ligands: synthesis,
 structure, physical properties, and reversible structural reorganization.
;
_journal_issue 18
_journal_name_full 'Inorganic chemistry'
_journal_page_first 7362
_journal_page_last 7370
_journal_paper_doi 10.1021/ic070291d
_journal_volume 46
_journal_year 2007
_chemical_formula_sum 'C16 H19 N3 Ni O5'
_chemical_formula_weight 392.05
_chemical_name_systematic
; 
 ? 
;
_space_group_IT_number 15
_symmetry_cell_setting monoclinic
_symmetry_space_group_name_Hall '-C 2yc'
_symmetry_space_group_name_H-M 'C 1 2/c 1'
_atom_sites_solution_hydrogens geom
_atom_sites_solution_primary direct
_atom_sites_solution_secondary difmap
_audit_creation_method SHELXL-97
_cell_angle_alpha 90.00
_cell_angle_beta 119.455(2)
_cell_angle_gamma 90.00
_cell_formula_units_Z 8
_cell_length_a 23.157(3)
_cell_length_b 9.3556(13)
_cell_length_c 17.074(2)
_cell_measurement_temperature 293(2)
_cell_volume 3220.9(7)
_computing_structure_refinement 'SHELXL-97 (Sheldrick, 1997)'
_computing_structure_solution 'SHELXS-97 (Sheldrick, 1990)'
_diffrn_ambient_temperature 293(2)
_diffrn_measured_fraction_theta_full 0.979
_diffrn_measured_fraction_theta_max 0.979
_diffrn_measurement_device_type 'Bruker SMART 1k CCD'
_diffrn_measurement_method \w
_diffrn_radiation_monochromator graphite
_diffrn_radiation_source 'fine-focus sealed tube'
_diffrn_radiation_type MoK\a
_diffrn_radiation_wavelength 0.71073
_diffrn_reflns_av_R_equivalents 0.0420
_diffrn_reflns_av_sigmaI/netI 0.0369
_diffrn_reflns_limit_h_max 30
_diffrn_reflns_limit_h_min -29
_diffrn_reflns_limit_k_max 12
_diffrn_reflns_limit_k_min -12
_diffrn_reflns_limit_l_max 21
_diffrn_reflns_limit_l_min -21
_diffrn_reflns_number 19079
_diffrn_reflns_theta_full 28.32
_diffrn_reflns_theta_max 28.32
_diffrn_reflns_theta_min 2.02
_exptl_absorpt_coefficient_mu 1.239
_exptl_absorpt_correction_T_max 1
_exptl_absorpt_correction_T_min 0.828
_exptl_absorpt_correction_type multi-scan
_exptl_absorpt_process_details SADABS
_exptl_crystal_colour green
_exptl_crystal_density_diffrn 1.617
_exptl_crystal_density_method 'not measured'
_exptl_crystal_description prism
_exptl_crystal_F_000 1632
_exptl_crystal_size_max 0.28
_exptl_crystal_size_mid 0.22
_exptl_crystal_size_min 0.20
_refine_diff_density_max 0.459
_refine_diff_density_min -0.359
_refine_diff_density_rms 0.075
_refine_ls_extinction_method none
_refine_ls_goodness_of_fit_ref 1.065
_refine_ls_hydrogen_treatment mixed
_refine_ls_matrix_type full
_refine_ls_number_parameters 237
_refine_ls_number_reflns 3937
_refine_ls_number_restraints 4
_refine_ls_restrained_S_all 1.065
_refine_ls_R_factor_all 0.0542
_refine_ls_R_factor_gt 0.0320
_refine_ls_shift/su_max 0.001
_refine_ls_shift/su_mean 0.000
_refine_ls_structure_factor_coef Fsqd
_refine_ls_weighting_details 'calc w=1/[\s^2^(Fo^2^)+(0.0263P)^2^+5.1011P] where P=(Fo^2^+2Fc^2^)/3'
_refine_ls_weighting_scheme calc
_refine_ls_wR_factor_gt 0.0656
_refine_ls_wR_factor_ref 0.0744
_reflns_number_gt 3053
_reflns_number_total 3937
_reflns_threshold_expression >2sigma(I)
_cod_data_source_file ic070291d-file003.cif
_cod_data_source_block niadpdpa
_cod_depositor_comments
;
The following automatic conversions were performed:

'_symmetry_cell_setting' value 'Monoclinic' changed to 'monoclinic'
according to
/usr/data/users/saulius/automatic-downloads/retrospective/ACS/lib/dictionaries/cif_core.dic
dictionary named 'cif_core.dic' version 2.4.2 from 2011-04-26.

Automatic conversion script
Id: cif_fix_values 2281 2013-09-26 08:29:07Z andrius 
;
_cod_original_cell_volume 3220.9(8)
_cod_original_sg_symbol_H-M C2/c
_cod_database_code 4338907

loop_
_symmetry_equiv_pos_as_xyz
'x, y, z'
'-x, y, -z+1/2'
'x+1/2, y+1/2, z'
'-x+1/2, y+1/2, -z+1/2'
'-x, -y, -z'
'x, -y, z-1/2'
'-x+1/2, -y+1/2, -z'
'x+1/2, -y+1/2, z-1/2'

loop_
_atom_site_label
_atom_site_type_symbol
_atom_site_fract_x
_atom_site_fract_y
_atom_site_fract_z
_atom_site_U_iso_or_equiv
_atom_site_adp_type
_atom_site_occupancy
_atom_site_symmetry_multiplicity
_atom_site_calc_flag
_atom_site_refinement_flags
Ni1 Ni 0.0000 -1.54846(4) 0.7500 0.01363(9) Uani 1 2 d S
Ni2 Ni 0.2500 -0.7500 0.5000 0.01432(10) Uani 1 2 d S
O1 O 0.22470(7) -0.59469(15) 0.56158(9) 0.0192(3) Uani 1 1 d .
O2 O 0.29267(8) -0.63783(17) 0.70757(10) 0.0285(4) Uani 1 1 d .
O3 O 0.39839(7) -0.07931(15) 0.67878(9) 0.0175(3) Uani 1 1 d .
O4 O 0.45651(7) -0.21487(15) 0.79572(9) 0.0195(3) Uani 1 1 d .
O5 O 0.30416(8) -0.85592(18) 0.61954(10) 0.0285(4) Uani 1 1 d D
H5A H 0.3081(13) -0.806(2) 0.6619(14) 0.034 Uiso 1 1 d D
H5B H 0.3311(11) -0.923(2) 0.6343(16) 0.034 Uiso 1 1 d D
N1 N 0.16688(8) -0.87014(18) 0.48271(11) 0.0180(4) Uani 1 1 d .
N2 N 0.02706(9) -1.16778(19) 0.47271(12) 0.0195(4) Uani 1 1 d D
H2N H 0.0027(11) -1.199(3) 0.4199(12) 0.023 Uiso 1 1 d D
N3 N 0.00022(8) -1.40561(18) 0.66055(11) 0.0173(4) Uani 1 1 d .
C1 C 0.15878(11) -0.8926(2) 0.55418(14) 0.0206(5) Uani 1 1 d .
H1 H 0.1856 -0.8411 0.6062 0.025 Uiso 1 1 calc R
C2 C 0.11387(11) -0.9858(2) 0.55647(14) 0.0201(4) Uani 1 1 d .
H2 H 0.1105 -0.9954 0.6083 0.024 Uiso 1 1 calc R
C3 C 0.07329(10) -1.0662(2) 0.47978(13) 0.0163(4) Uani 1 1 d .
C4 C 0.07853(10) -1.0377(2) 0.40311(14) 0.0183(4) Uani 1 1 d .
H4 H 0.0507 -1.0836 0.3492 0.022 Uiso 1 1 calc R
C5 C 0.12504(10) -0.9415(2) 0.40772(14) 0.0187(4) Uani 1 1 d .
H5 H 0.1277 -0.9249 0.3559 0.022 Uiso 1 1 calc R
C6 C 0.05043(10) -1.3132(2) 0.68719(14) 0.0214(5) Uani 1 1 d .
H6 H 0.0789 -1.3039 0.7487 0.026 Uiso 1 1 calc R
C7 C 0.06323(10) -1.2309(2) 0.63076(14) 0.0211(5) Uani 1 1 d .
H7 H 0.0997 -1.1700 0.6538 0.025 Uiso 1 1 calc R
C8 C 0.02037(10) -1.2404(2) 0.53794(14) 0.0161(4) Uani 1 1 d .
C9 C -0.03347(11) -1.3343(2) 0.50983(14) 0.0210(5) Uani 1 1 d .
H9 H -0.0638 -1.3431 0.4489 0.025 Uiso 1 1 calc R
C10 C -0.04175(11) -1.4130(2) 0.57121(14) 0.0212(5) Uani 1 1 d .
H10 H -0.0780 -1.4743 0.5503 0.025 Uiso 1 1 calc R
C11 C 0.24812(10) -0.5672(2) 0.64418(14) 0.0169(4) Uani 1 1 d .
C12 C 0.21898(11) -0.4383(2) 0.66624(15) 0.0203(4) Uani 1 1 d .
H12A H 0.2453 -0.4183 0.7301 0.024 Uiso 1 1 calc R
H12B H 0.1744 -0.4615 0.6538 0.024 Uiso 1 1 calc R
C13 C 0.21616(10) -0.3036(2) 0.61369(15) 0.0209(5) Uani 1 1 d .
H13A H 0.1995 -0.2254 0.6342 0.025 Uiso 1 1 calc R
H13B H 0.1847 -0.3194 0.5506 0.025 Uiso 1 1 calc R
C14 C 0.28275(10) -0.2588(2) 0.62240(14) 0.0189(4) Uani 1 1 d .
H14A H 0.2963 -0.3299 0.5933 0.023 Uiso 1 1 calc R
H14B H 0.2771 -0.1688 0.5913 0.023 Uiso 1 1 calc R
C15 C 0.33748(10) -0.2422(2) 0.72034(14) 0.0206(4) Uani 1 1 d .
H15A H 0.3209 -0.1832 0.7517 0.025 Uiso 1 1 calc R
H15B H 0.3476 -0.3357 0.7486 0.025 Uiso 1 1 calc R
C16 C 0.40064(10) -0.1769(2) 0.73179(13) 0.0160(4) Uani 1 1 d .

loop_
_atom_site_aniso_label
_atom_site_aniso_U_11
_atom_site_aniso_U_22
_atom_site_aniso_U_33
_atom_site_aniso_U_23
_atom_site_aniso_U_13
_atom_site_aniso_U_12
Ni1 0.01359(18) 0.01405(18) 0.01251(18) 0.000 0.00584(15) 0.000
Ni2 0.01344(18) 0.01326(18) 0.01353(18) 0.00026(14) 0.00453(15) -0.00002(14)
O1 0.0207(8) 0.0172(7) 0.0173(7) -0.0017(6) 0.0075(6) 0.0017(6)
O2 0.0349(9) 0.0296(9) 0.0173(8) 0.0031(7) 0.0099(7) 0.0118(7)
O3 0.0156(7) 0.0173(7) 0.0173(7) 0.0039(6) 0.0064(6) 0.0005(6)
O4 0.0177(7) 0.0206(8) 0.0173(7) 0.0043(6) 0.0065(6) 0.0018(6)
O5 0.0325(10) 0.0278(9) 0.0175(8) 0.0021(7) 0.0063(7) 0.0149(7)
N1 0.0184(9) 0.0167(9) 0.0192(9) -0.0004(7) 0.0096(8) -0.0010(7)
N2 0.0204(9) 0.0233(9) 0.0147(9) -0.0025(7) 0.0086(8) -0.0071(8)
N3 0.0148(9) 0.0184(9) 0.0166(9) 0.0014(7) 0.0061(7) -0.0004(7)
C1 0.0234(11) 0.0176(10) 0.0185(10) -0.0034(8) 0.0084(9) -0.0036(9)
C2 0.0251(11) 0.0189(11) 0.0184(10) -0.0008(8) 0.0124(9) -0.0022(9)
C3 0.0162(10) 0.0156(10) 0.0175(10) 0.0006(8) 0.0087(8) -0.0008(8)
C4 0.0182(10) 0.0202(10) 0.0153(10) -0.0018(8) 0.0072(8) -0.0011(8)
C5 0.0210(11) 0.0190(10) 0.0185(10) 0.0005(8) 0.0114(9) -0.0009(8)
C6 0.0182(11) 0.0250(11) 0.0152(10) 0.0020(9) 0.0038(9) -0.0036(9)
C7 0.0154(10) 0.0231(11) 0.0195(10) 0.0012(9) 0.0045(9) -0.0070(9)
C8 0.0162(10) 0.0157(10) 0.0180(10) 0.0010(8) 0.0095(8) 0.0007(8)
C9 0.0210(11) 0.0226(11) 0.0147(10) -0.0025(9) 0.0050(9) -0.0069(9)
C10 0.0215(11) 0.0205(11) 0.0197(11) -0.0022(9) 0.0086(9) -0.0076(9)
C11 0.0158(10) 0.0167(10) 0.0201(10) -0.0019(8) 0.0104(9) -0.0045(8)
C12 0.0201(11) 0.0218(11) 0.0221(11) -0.0035(9) 0.0127(9) -0.0022(9)
C13 0.0180(11) 0.0173(10) 0.0257(11) -0.0022(9) 0.0095(9) 0.0014(8)
C14 0.0181(10) 0.0187(10) 0.0190(10) 0.0009(8) 0.0085(9) -0.0006(8)
C15 0.0190(11) 0.0249(11) 0.0189(10) 0.0001(9) 0.0100(9) -0.0042(9)
C16 0.0185(10) 0.0154(10) 0.0146(10) -0.0016(8) 0.0085(8) 0.0003(8)

loop_
_atom_type_symbol
_atom_type_description
_atom_type_scat_dispersion_real
_atom_type_scat_dispersion_imag
_atom_type_scat_source
C C 0.0033 0.0016 'International Tables Vol C Tables 4.2.6.8 and 6.1.1.4'
H H 0.0000 0.0000 'International Tables Vol C Tables 4.2.6.8 and 6.1.1.4'
N N 0.0061 0.0033 'International Tables Vol C Tables 4.2.6.8 and 6.1.1.4'
O O 0.0106 0.0060 'International Tables Vol C Tables 4.2.6.8 and 6.1.1.4'
Ni Ni 0.3393 1.1124 'International Tables Vol C Tables 4.2.6.8 and 6.1.1.4'

loop_
_geom_angle_atom_site_label_1
_geom_angle_atom_site_label_2
_geom_angle_atom_site_label_3
_geom_angle
_geom_angle_site_symmetry_1
_geom_angle_site_symmetry_3
N3 Ni1 N3 97.71(10) 2_556 .
N3 Ni1 O3 94.15(6) 2_556 4_536
N3 Ni1 O3 96.38(6) . 4_536
N3 Ni1 O3 96.38(6) 2_556 3_435
N3 Ni1 O3 94.15(6) . 3_435
O3 Ni1 O3 163.97(8) 4_536 3_435
N3 Ni1 O4 154.82(6) 2_556 4_536
N3 Ni1 O4 91.61(6) . 4_536
O3 Ni1 O4 61.47(5) 4_536 4_536
O3 Ni1 O4 106.26(6) 3_435 4_536
N3 Ni1 O4 91.61(6) 2_556 3_435
N3 Ni1 O4 154.82(6) . 3_435
O3 Ni1 O4 106.26(6) 4_536 3_435
O3 Ni1 O4 61.47(5) 3_435 3_435
O4 Ni1 O4 89.68(8) 4_536 3_435
N3 Ni1 C16 93.89(7) 2_556 3_435
N3 Ni1 C16 124.79(7) . 3_435
O3 Ni1 C16 136.38(6) 4_536 3_435
O3 Ni1 C16 30.78(6) 3_435 3_435
O4 Ni1 C16 99.89(6) 4_536 3_435
O4 Ni1 C16 30.71(6) 3_435 3_435
N3 Ni1 C16 124.79(7) 2_556 4_536
N3 Ni1 C16 93.89(7) . 4_536
O3 Ni1 C16 30.78(6) 4_536 4_536
O3 Ni1 C16 136.38(6) 3_435 4_536
O4 Ni1 C16 30.71(6) 4_536 4_536
O4 Ni1 C16 99.89(6) 3_435 4_536
C16 Ni1 C16 121.96(9) 3_435 4_536
O1 Ni2 O1 180.00(7) . 7_536
O1 Ni2 O5 88.78(6) . 7_536
O1 Ni2 O5 91.22(6) 7_536 7_536
O1 Ni2 O5 91.22(6) . .
O1 Ni2 O5 88.78(6) 7_536 .
O5 Ni2 O5 180.0 7_536 .
O1 Ni2 N1 91.24(6) . 7_536
O1 Ni2 N1 88.76(6) 7_536 7_536
O5 Ni2 N1 87.22(7) 7_536 7_536
O5 Ni2 N1 92.78(7) . 7_536
O1 Ni2 N1 88.76(6) . .
O1 Ni2 N1 91.24(6) 7_536 .
O5 Ni2 N1 92.78(7) 7_536 .
O5 Ni2 N1 87.22(7) . .
N1 Ni2 N1 180.0 7_536 .
C11 O1 Ni2 130.19(13) . .
C16 O3 Ni1 92.59(12) . 3_565
C16 O4 Ni1 86.98(12) . 3_565
C1 N1 C5 115.58(18) . .
C1 N1 Ni2 118.72(14) . .
C5 N1 Ni2 125.19(14) . .
C8 N2 C3 130.88(18) . .
C6 N3 C10 116.15(18) . .
C6 N3 Ni1 119.55(14) . .
C10 N3 Ni1 123.36(14) . .
N1 C1 C2 125.0(2) . .
C1 C2 C3 119.0(2) . .
N2 C3 C2 125.66(19) . .
N2 C3 C4 117.80(18) . .
C2 C3 C4 116.50(19) . .
C5 C4 C3 119.82(19) . .
N1 C5 C4 123.88(19) . .
N3 C6 C7 125.11(19) . .
C6 C7 C8 118.74(19) . .
N2 C8 C7 125.85(19) . .
N2 C8 C9 117.82(18) . .
C7 C8 C9 116.32(19) . .
C10 C9 C8 120.69(19) . .
N3 C10 C9 122.9(2) . .
O2 C11 O1 125.11(19) . .
O2 C11 C12 118.81(18) . .
O1 C11 C12 116.08(18) . .
C11 C12 C13 113.90(17) . .
C12 C13 C14 114.68(18) . .
C15 C14 C13 112.76(17) . .
C16 C15 C14 114.36(17) . .
O4 C16 O3 118.90(18) . .
O4 C16 C15 120.87(18) . .
O3 C16 C15 120.20(18) . .
O4 C16 Ni1 62.31(10) . 3_565
O3 C16 Ni1 56.63(10) . 3_565
C15 C16 Ni1 174.93(15) . 3_565

loop_
_geom_bond_atom_site_label_1
_geom_bond_atom_site_label_2
_geom_bond_distance
_geom_bond_site_symmetry_2
Ni1 N3 2.0313(17) 2_556
Ni1 N3 2.0313(17) .
Ni1 O3 2.0699(14) 4_536
Ni1 O3 2.0699(14) 3_435
Ni1 O4 2.1956(15) 4_536
Ni1 O4 2.1956(15) 3_435
Ni1 C16 2.476(2) 3_435
Ni1 C16 2.476(2) 4_536
Ni2 O1 2.0410(14) .
Ni2 O1 2.0410(14) 7_536
Ni2 O5 2.0502(15) 7_536
Ni2 O5 2.0502(15) .
Ni2 N1 2.1204(17) 7_536
Ni2 N1 2.1204(17) .
O1 C11 1.264(2) .
O2 C11 1.255(3) .
O3 C16 1.268(2) .
O3 Ni1 2.0699(14) 3_565
O4 C16 1.266(2) .
O4 Ni1 2.1956(15) 3_565
N1 C1 1.339(3) .
N1 C5 1.343(3) .
N2 C8 1.377(3) .
N2 C3 1.391(3) .
N3 C6 1.336(3) .
N3 C10 1.348(3) .
C1 C2 1.373(3) .
C2 C3 1.397(3) .
C3 C4 1.399(3) .
C4 C5 1.375(3) .
C6 C7 1.375(3) .
C7 C8 1.399(3) .
C8 C9 1.403(3) .
C9 C10 1.369(3) .
C11 C12 1.517(3) .
C12 C13 1.529(3) .
C13 C14 1.533(3) .
C14 C15 1.530(3) .
C15 C16 1.507(3) .
C16 Ni1 2.476(2) 3_565
